data_7133186
loop_
_publ_author_name
'Wang, Tao'
'Lu, Zhongyue'
'Li, Pengfei'

_publ_section_title
;
 Catalyst-free reaction of
 2-(4<i>H</i>-benzo[<i>d</i>][1,3]oxazin-4-yl)acrylates: synthesis of
 1,2-dihydroquinolines and 2,3-dihydropyrroles.
;
_journal_issue 54
_journal_name_full 'Chemical communications (Cambridge, England)'
_journal_page_first 6933
_journal_page_last 6936
_journal_paper_doi 10.1039/d4cc02156h
_journal_volume 60
_journal_year 2024
_chemical_formula_moiety 'C34 H30 N2 O3'
_chemical_formula_sum 'C34 H30 N2 O3'
_chemical_formula_weight 514.60
_space_group_crystal_system monoclinic
_space_group_IT_number 14
_space_group_name_Hall '-P 2ybc'
_space_group_name_H-M_alt 'P 1 21/c 1'
_atom_sites_solution_hydrogens geom
_atom_sites_solution_primary dual
_audit_creation_date 2023-02-06
_audit_creation_method
;
Olex2 1.5
(compiled 2022.04.07 svn.rca3783a0 for OlexSys, GUI svn.r6498)
;
_audit_update_record
;
2024-04-03 deposited with the CCDC.	2024-06-05 downloaded from the CCDC.
;
_cell_angle_alpha 90
_cell_angle_beta 95.964(2)
_cell_angle_gamma 90
_cell_formula_units_Z 4
_cell_length_a 11.8470(7)
_cell_length_b 18.1061(10)
_cell_length_c 13.0266(7)
_cell_measurement_reflns_used 9920
_cell_measurement_temperature 100.0(2)
_cell_measurement_theta_max 56.97
_cell_measurement_theta_min 2.97
_cell_volume 2779.1(3)
_computing_cell_refinement 'SAINT V8.40B (?, 2016)'
_computing_data_collection 'Apex3 (Bruker 2018)'
_computing_data_reduction 'SAINT V8.40B (?, 2016)'
_computing_molecular_graphics 'Olex2 1.5 (Dolomanov et al., 2009)'
_computing_publication_material 'Olex2 1.5 (Dolomanov et al., 2009)'
_computing_structure_refinement 'SHELXL 2019/2 (Sheldrick, 2015)'
_computing_structure_solution 'ShelXT 2014'
_diffrn_ambient_temperature 100.0(2)
_diffrn_detector 'Bruker PHOTON III area detector'
_diffrn_detector_area_resol_mean 7.9
_diffrn_detector_type 'CMOS area detector'
_diffrn_measured_fraction_theta_full 0.997
_diffrn_measured_fraction_theta_max 0.992
_diffrn_measurement_device 'three-circle diffractometer'
_diffrn_measurement_device_type 'Bruker D8 VENTURE'
_diffrn_measurement_method '\w and \f scans'
_diffrn_radiation_monochromator 'mirror optics'
_diffrn_radiation_probe x-ray
_diffrn_radiation_type GaK\a
_diffrn_radiation_wavelength 1.34138
_diffrn_reflns_av_R_equivalents 0.0573
_diffrn_reflns_av_unetI/netI 0.0378
_diffrn_reflns_Laue_measured_fraction_full 0.997
_diffrn_reflns_Laue_measured_fraction_max 0.992
_diffrn_reflns_limit_h_max 14
_diffrn_reflns_limit_h_min -14
_diffrn_reflns_limit_k_max 22
_diffrn_reflns_limit_k_min -21
_diffrn_reflns_limit_l_max 16
_diffrn_reflns_limit_l_min -16
_diffrn_reflns_number 33411
_diffrn_reflns_point_group_measured_fraction_full 0.997
_diffrn_reflns_point_group_measured_fraction_max 0.992
_diffrn_reflns_theta_full 53.594
_diffrn_reflns_theta_max 56.974
_diffrn_reflns_theta_min 3.650
_diffrn_source 'microfocus Metaljet'
_diffrn_source_current 3.57
_diffrn_source_power 0.2494002
_diffrn_source_type 'Incoatec Metaljet'
_diffrn_source_voltage 69.86
_diffrn_standards_number 0
_exptl_absorpt_coefficient_mu 0.397
_exptl_absorpt_correction_T_max 0.7512
_exptl_absorpt_correction_T_min 0.6964
_exptl_absorpt_correction_type multi-scan
_exptl_absorpt_process_details
;
SADABS-2016/2 (Bruker,2016/2) was used for absorption correction.
wR2(int) was 0.1161 before and 0.0643 after correction.
The Ratio of minimum to maximum transmission is 0.9271.
The \l/2 correction factor is Not present.
;
_exptl_crystal_colour colourless
_exptl_crystal_colour_primary colourless
_exptl_crystal_density_diffrn 1.230
_exptl_crystal_description block
_exptl_crystal_F_000 1088
_exptl_crystal_size_max 0.31
_exptl_crystal_size_mid 0.26
_exptl_crystal_size_min 0.18
_refine_diff_density_max 0.264
_refine_diff_density_min -0.191
_refine_diff_density_rms 0.042
_refine_ls_extinction_coef 0.0028(3)
_refine_ls_extinction_expression Fc^*^=kFc[1+0.001xFc^2^\l^3^/sin(2\q)]^-1/4^
_refine_ls_extinction_method 'SHELXL-2019/2 (Sheldrick 2019)'
_refine_ls_goodness_of_fit_ref 1.040
_refine_ls_hydrogen_treatment constr
_refine_ls_matrix_type full
_refine_ls_number_parameters 355
_refine_ls_number_reflns 5641
_refine_ls_number_restraints 0
_refine_ls_restrained_S_all 1.040
_refine_ls_R_factor_all 0.0400
_refine_ls_R_factor_gt 0.0368
_refine_ls_shift/su_max 0.001
_refine_ls_shift/su_mean 0.000
_refine_ls_structure_factor_coef Fsqd
_refine_ls_weighting_details 'w=1/[\s^2^(Fo^2^)+(0.0435P)^2^+0.9265P] where P=(Fo^2^+2Fc^2^)/3'
_refine_ls_weighting_scheme calc
_refine_ls_wR_factor_gt 0.0953
_refine_ls_wR_factor_ref 0.0969
_reflns_Friedel_coverage 0.000
_reflns_number_gt 5213
_reflns_number_total 5641
_reflns_threshold_expression 'I > 2\s(I)'
_cod_data_source_file d4cc02156h2.cif
_cod_data_source_block cxy5150_0m
_cod_depositor_comments 'Adding full bibliography for 7133184--7133186.cif.'
_cod_database_code 7133186
_shelx_shelxl_version_number 2019/2
_shelx_space_group_comment
;
The symmetry employed for this shelxl refinement is uniquely defined
by the following loop, which should always be used as a source of
symmetry information in preference to the above space-group names.
They are only intended as comments.
;
_olex2_refinement_description
;
1. Fixed Uiso
 At 1.2 times of:
  All C(H) groups, All N(H) groups
 At 1.5 times of:
  All C(H,H,H) groups
2.a Ternary CH refined with riding coordinates:
 C8(H8), C9(H9)
2.b Aromatic/amide H refined with riding coordinates:
 N1(H1), C1(H1A), C2(H2), C3(H3), C11(H11), C12(H12), C15(H15), C16(H16),
 C17(H17), C18(H18), C19(H19), C20(H20), C21(H21), C22(H22), C26(H26), C27(H27),
  C28(H28), C30(H30), C31(H31), C32(H32), C33(H33), C34(H34)
2.c Idealised Me refined as rotating group:
 C14(H14A,H14B,H14C), C25(H25A,H25B,H25C)
;
_olex2_submission_special_instructions 'No special instructions were received'

loop_
_space_group_symop_operation_xyz
'x, y, z'
'-x, y+1/2, -z+1/2'
'-x, -y, -z'
'x, -y-1/2, z-1/2'

loop_
_atom_site_label
_atom_site_type_symbol
_atom_site_fract_x
_atom_site_fract_y
_atom_site_fract_z
_atom_site_U_iso_or_equiv
_atom_site_adp_type
_atom_site_occupancy
_atom_site_site_symmetry_order
_atom_site_calc_flag
_atom_site_refinement_flags_posn
_atom_site_refinement_flags_adp
_atom_site_refinement_flags_occupancy
_atom_site_disorder_assembly
_atom_site_disorder_group
O1 O 0.75875(6) 0.46940(4) 0.06215(6) 0.02164(18) Uani 1 1 d . . . . .
O2 O 0.74916(7) 0.23091(4) 0.25065(6) 0.02370(18) Uani 1 1 d . . . . .
O3 O 0.70268(7) 0.15183(4) 0.37263(6) 0.02101(17) Uani 1 1 d . . . . .
N1 N 0.71170(7) 0.36760(5) 0.15130(6) 0.01706(18) Uani 1 1 d . . . . .
H1 H 0.737902 0.325795 0.178772 0.020 Uiso 1 1 calc R U . . .
N2 N 0.56929(8) 0.33025(5) 0.51645(7) 0.0196(2) Uani 1 1 d . . . . .
C1 C 1.10253(10) 0.31069(8) 0.05219(10) 0.0334(3) Uani 1 1 d . . . . .
H1A H 1.174502 0.290095 0.042818 0.040 Uiso 1 1 calc R U . . .
C2 C 1.01194(11) 0.26454(7) 0.06713(10) 0.0318(3) Uani 1 1 d . . . . .
H2 H 1.022271 0.212507 0.068173 0.038 Uiso 1 1 calc R U . . .
C3 C 0.90633(10) 0.29421(6) 0.08055(9) 0.0241(2) Uani 1 1 d . . . . .
H3 H 0.844163 0.262595 0.089672 0.029 Uiso 1 1 calc R U . . .
C4 C 0.89212(9) 0.37055(6) 0.08054(8) 0.0190(2) Uani 1 1 d . . . . .
C5 C 0.78173(9) 0.40724(6) 0.09574(8) 0.0173(2) Uani 1 1 d . . . . .
C6 C 0.59967(9) 0.38846(5) 0.16836(8) 0.0165(2) Uani 1 1 d . . . . .
C7 C 0.56378(9) 0.37777(5) 0.26653(8) 0.0163(2) Uani 1 1 d . . . . .
C8 C 0.64747(9) 0.35691(5) 0.35863(8) 0.0169(2) Uani 1 1 d . . . . .
H8 H 0.725466 0.372623 0.345068 0.020 Uiso 1 1 calc R U . . .
C9 C 0.61779(9) 0.39270(6) 0.46181(8) 0.0178(2) Uani 1 1 d . . . . .
H9 H 0.558925 0.431879 0.446644 0.021 Uiso 1 1 calc R U . . .
C10 C 0.49697(9) 0.33813(6) 0.59501(8) 0.0183(2) Uani 1 1 d . . . . .
C11 C 0.42510(10) 0.28041(6) 0.61760(9) 0.0226(2) Uani 1 1 d . . . . .
H11 H 0.424958 0.235514 0.579853 0.027 Uiso 1 1 calc R U . . .
C12 C 0.35432(10) 0.28856(6) 0.69467(9) 0.0249(2) Uani 1 1 d . . . . .
H12 H 0.306804 0.248559 0.709690 0.030 Uiso 1 1 calc R U . . .
C13 C 0.35061(10) 0.35382(6) 0.75106(9) 0.0256(2) Uani 1 1 d . . . . .
C14 C 0.27304(13) 0.36066(8) 0.83530(11) 0.0403(3) Uani 1 1 d . . . . .
H14A H 0.305212 0.333231 0.896300 0.060 Uiso 1 1 calc R U . . .
H14B H 0.198311 0.340355 0.811069 0.060 Uiso 1 1 calc R U . . .
H14C H 0.265168 0.412829 0.853273 0.060 Uiso 1 1 calc R U . . .
C15 C 0.49407(9) 0.40392(6) 0.65042(8) 0.0212(2) Uani 1 1 d . . . . .
H15 H 0.541756 0.443896 0.635678 0.025 Uiso 1 1 calc R U . . .
C16 C 0.42156(10) 0.41110(6) 0.72716(9) 0.0251(2) Uani 1 1 d . . . . .
H16 H 0.420454 0.456253 0.764185 0.030 Uiso 1 1 calc R U . . .
C17 C 0.44930(9) 0.38971(6) 0.27850(8) 0.0185(2) Uani 1 1 d . . . . .
H17 H 0.422496 0.380176 0.343456 0.022 Uiso 1 1 calc R U . . .
C18 C 0.37393(9) 0.41522(6) 0.19753(8) 0.0206(2) Uani 1 1 d . . . . .
H18 H 0.296419 0.422878 0.207205 0.025 Uiso 1 1 calc R U . . .
C19 C 0.41245(9) 0.42954(6) 0.10196(8) 0.0205(2) Uani 1 1 d . . . . .
H19 H 0.362002 0.449051 0.047181 0.025 Uiso 1 1 calc R U . . .
C20 C 0.52463(9) 0.41522(5) 0.08703(8) 0.0185(2) Uani 1 1 d . . . . .
H20 H 0.550461 0.423622 0.021382 0.022 Uiso 1 1 calc R U . . .
C21 C 1.08821(10) 0.38650(7) 0.05094(9) 0.0302(3) Uani 1 1 d . . . . .
H21 H 1.149951 0.417986 0.039880 0.036 Uiso 1 1 calc R U . . .
C22 C 0.98342(10) 0.41638(6) 0.06587(8) 0.0242(2) Uani 1 1 d . . . . .
H22 H 0.973860 0.468472 0.066102 0.029 Uiso 1 1 calc R U . . .
C23 C 0.64918(9) 0.27512(6) 0.38607(8) 0.0183(2) Uani 1 1 d . . . . .
C24 C 0.70324(9) 0.21920(6) 0.32928(8) 0.0182(2) Uani 1 1 d . . . . .
C25 C 0.76589(10) 0.09595(6) 0.32368(9) 0.0241(2) Uani 1 1 d . . . . .
H25A H 0.729189 0.086243 0.254065 0.036 Uiso 1 1 calc R U . . .
H25B H 0.767720 0.050393 0.364453 0.036 Uiso 1 1 calc R U . . .
H25C H 0.843589 0.113324 0.319355 0.036 Uiso 1 1 calc R U . . .
C26 C 0.59904(9) 0.26534(6) 0.47340(8) 0.0192(2) Uani 1 1 d . . . . .
H26 H 0.585824 0.218220 0.501922 0.023 Uiso 1 1 calc R U . . .
C27 C 0.72122(9) 0.42525(6) 0.52183(8) 0.0208(2) Uani 1 1 d . . . . .
H27 H 0.777593 0.393171 0.554182 0.025 Uiso 1 1 calc R U . . .
C28 C 0.73562(9) 0.49804(6) 0.53068(8) 0.0220(2) Uani 1 1 d . . . . .
H28 H 0.674083 0.527483 0.501503 0.026 Uiso 1 1 calc R U . . .
C29 C 0.83425(9) 0.53878(6) 0.57967(8) 0.0235(2) Uani 1 1 d . . . . .
C30 C 0.93643(11) 0.50466(8) 0.61585(10) 0.0335(3) Uani 1 1 d . . . . .
H30 H 0.943656 0.452551 0.611091 0.040 Uiso 1 1 calc R U . . .
C31 C 1.02774(11) 0.54674(9) 0.65887(11) 0.0392(3) Uani 1 1 d . . . . .
H31 H 1.097256 0.523168 0.682500 0.047 Uiso 1 1 calc R U . . .
C32 C 1.01813(11) 0.62221(8) 0.66745(9) 0.0337(3) Uani 1 1 d . . . . .
H32 H 1.080933 0.650522 0.696688 0.040 Uiso 1 1 calc R U . . .
C33 C 0.91728(11) 0.65670(7) 0.63356(10) 0.0331(3) Uani 1 1 d . . . . .
H33 H 0.909984 0.708649 0.640681 0.040 Uiso 1 1 calc R U . . .
C34 C 0.82637(10) 0.61522(7) 0.58897(10) 0.0286(3) Uani 1 1 d . . . . .
H34 H 0.757669 0.639401 0.564408 0.034 Uiso 1 1 calc R U . . .

loop_
_atom_site_aniso_label
_atom_site_aniso_U_11
_atom_site_aniso_U_22
_atom_site_aniso_U_33
_atom_site_aniso_U_23
_atom_site_aniso_U_13
_atom_site_aniso_U_12
O1 0.0239(4) 0.0186(4) 0.0225(4) 0.0042(3) 0.0023(3) -0.0001(3)
O2 0.0301(4) 0.0209(4) 0.0215(4) 0.0038(3) 0.0094(3) 0.0051(3)
O3 0.0287(4) 0.0162(4) 0.0189(4) 0.0014(3) 0.0064(3) 0.0033(3)
N1 0.0175(4) 0.0171(4) 0.0169(4) 0.0032(3) 0.0030(3) 0.0023(3)
N2 0.0246(5) 0.0168(4) 0.0183(4) 0.0011(3) 0.0058(4) 0.0010(3)
C1 0.0231(6) 0.0475(8) 0.0311(6) 0.0090(5) 0.0098(5) 0.0100(5)
C2 0.0328(7) 0.0304(6) 0.0343(7) 0.0056(5) 0.0128(5) 0.0093(5)
C3 0.0243(6) 0.0248(6) 0.0244(5) 0.0013(4) 0.0084(4) 0.0009(4)
C4 0.0193(5) 0.0238(5) 0.0142(5) 0.0024(4) 0.0023(4) 0.0003(4)
C5 0.0192(5) 0.0180(5) 0.0142(5) -0.0002(4) -0.0001(4) -0.0016(4)
C6 0.0173(5) 0.0139(5) 0.0183(5) -0.0002(4) 0.0020(4) -0.0004(4)
C7 0.0184(5) 0.0136(4) 0.0167(5) -0.0001(3) 0.0007(4) -0.0001(4)
C8 0.0176(5) 0.0172(5) 0.0158(5) 0.0004(4) 0.0019(4) 0.0011(4)
C9 0.0203(5) 0.0172(5) 0.0157(5) 0.0012(4) 0.0017(4) 0.0003(4)
C10 0.0201(5) 0.0198(5) 0.0150(5) 0.0014(4) 0.0015(4) 0.0031(4)
C11 0.0260(5) 0.0185(5) 0.0238(5) -0.0040(4) 0.0052(4) -0.0002(4)
C12 0.0272(6) 0.0210(5) 0.0277(6) -0.0013(4) 0.0086(5) -0.0030(4)
C13 0.0308(6) 0.0239(6) 0.0235(6) -0.0024(4) 0.0090(5) -0.0009(5)
C14 0.0516(8) 0.0326(7) 0.0414(8) -0.0108(6) 0.0275(7) -0.0081(6)
C15 0.0246(5) 0.0184(5) 0.0206(5) 0.0002(4) 0.0031(4) -0.0012(4)
C16 0.0325(6) 0.0199(5) 0.0238(6) -0.0051(4) 0.0067(5) -0.0006(4)
C17 0.0197(5) 0.0179(5) 0.0182(5) -0.0002(4) 0.0036(4) -0.0005(4)
C18 0.0172(5) 0.0197(5) 0.0246(5) -0.0005(4) 0.0011(4) 0.0011(4)
C19 0.0209(5) 0.0182(5) 0.0214(5) 0.0013(4) -0.0028(4) 0.0015(4)
C20 0.0222(5) 0.0164(5) 0.0166(5) 0.0010(4) 0.0009(4) -0.0002(4)
C21 0.0199(5) 0.0438(7) 0.0271(6) 0.0075(5) 0.0041(4) -0.0038(5)
C22 0.0232(5) 0.0280(6) 0.0213(5) 0.0048(4) 0.0024(4) -0.0029(4)
C23 0.0196(5) 0.0176(5) 0.0173(5) 0.0018(4) 0.0002(4) 0.0024(4)
C24 0.0192(5) 0.0179(5) 0.0170(5) 0.0021(4) 0.0001(4) 0.0010(4)
C25 0.0344(6) 0.0170(5) 0.0215(5) -0.0004(4) 0.0061(4) 0.0058(4)
C26 0.0211(5) 0.0173(5) 0.0191(5) 0.0014(4) 0.0017(4) 0.0028(4)
C27 0.0210(5) 0.0255(5) 0.0155(5) 0.0005(4) 0.0000(4) 0.0019(4)
C28 0.0204(5) 0.0265(6) 0.0189(5) -0.0005(4) 0.0020(4) -0.0015(4)
C29 0.0230(6) 0.0300(6) 0.0177(5) -0.0016(4) 0.0032(4) -0.0044(4)
C30 0.0300(6) 0.0354(7) 0.0334(7) -0.0049(5) -0.0046(5) 0.0008(5)
C31 0.0272(7) 0.0528(8) 0.0353(7) -0.0035(6) -0.0079(5) -0.0018(6)
C32 0.0302(6) 0.0484(8) 0.0222(6) -0.0041(5) 0.0005(5) -0.0150(5)
C33 0.0358(7) 0.0327(6) 0.0314(6) -0.0031(5) 0.0063(5) -0.0122(5)
C34 0.0255(6) 0.0296(6) 0.0312(6) 0.0007(5) 0.0050(5) -0.0057(5)

loop_
_atom_type_symbol
_atom_type_description
_atom_type_scat_dispersion_real
_atom_type_scat_dispersion_imag
_atom_type_scat_source
C C 0.0137 0.0067 'International Tables Vol C Tables 4.2.6.8 and 6.1.1.4'
H H 0.0000 0.0000 'International Tables Vol C Tables 4.2.6.8 and 6.1.1.4'
N N 0.0241 0.0134 'International Tables Vol C Tables 4.2.6.8 and 6.1.1.4'
O O 0.0389 0.0241 'International Tables Vol C Tables 4.2.6.8 and 6.1.1.4'

loop_
_geom_angle_atom_site_label_1
_geom_angle_atom_site_label_2
_geom_angle_atom_site_label_3
_geom_angle
_geom_angle_site_symmetry_1
_geom_angle_site_symmetry_3
_geom_angle_publ_flag
C24 O3 C25 115.10(8) . . ?
C5 N1 H1 117.5 . . ?
C5 N1 C6 125.07(9) . . ?
C6 N1 H1 117.5 . . ?
C10 N2 C9 124.53(8) . . ?
C26 N2 C9 109.26(8) . . ?
C26 N2 C10 126.05(9) . . ?
C2 C1 H1A 119.9 . . ?
C21 C1 H1A 119.9 . . ?
C21 C1 C2 120.19(11) . . ?
C1 C2 H2 119.9 . . ?
C3 C2 C1 120.26(12) . . ?
C3 C2 H2 119.9 . . ?
C2 C3 H3 120.2 . . ?
C2 C3 C4 119.63(11) . . ?
C4 C3 H3 120.2 . . ?
C3 C4 C5 123.19(10) . . ?
C22 C4 C3 119.73(10) . . ?
C22 C4 C5 117.08(10) . . ?
O1 C5 N1 123.24(10) . . ?
O1 C5 C4 121.57(9) . . ?
N1 C5 C4 115.17(9) . . ?
C7 C6 N1 118.89(9) . . ?
C20 C6 N1 120.34(9) . . ?
C20 C6 C7 120.67(9) . . ?
C6 C7 C8 121.24(9) . . ?
C17 C7 C6 118.03(9) . . ?
C17 C7 C8 120.69(9) . . ?
C7 C8 H8 109.2 . . ?
C7 C8 C9 112.84(8) . . ?
C7 C8 C23 114.70(8) . . ?
C9 C8 H8 109.2 . . ?
C23 C8 H8 109.2 . . ?
C23 C8 C9 101.53(8) . . ?
N2 C9 C8 103.26(8) . . ?
N2 C9 H9 109.8 . . ?
N2 C9 C27 112.62(8) . . ?
C8 C9 H9 109.8 . . ?
C27 C9 C8 111.42(8) . . ?
C27 C9 H9 109.8 . . ?
C11 C10 N2 120.46(9) . . ?
C15 C10 N2 120.78(10) . . ?
C15 C10 C11 118.75(10) . . ?
C10 C11 H11 119.9 . . ?
C12 C11 C10 120.14(10) . . ?
C12 C11 H11 119.9 . . ?
C11 C12 H12 119.1 . . ?
C11 C12 C13 121.88(10) . . ?
C13 C12 H12 119.1 . . ?
C12 C13 C14 120.52(11) . . ?
C16 C13 C12 117.47(10) . . ?
C16 C13 C14 122.01(10) . . ?
C13 C14 H14A 109.5 . . ?
C13 C14 H14B 109.5 . . ?
C13 C14 H14C 109.5 . . ?
H14A C14 H14B 109.5 . . ?
H14A C14 H14C 109.5 . . ?
H14B C14 H14C 109.5 . . ?
C10 C15 H15 119.9 . . ?
C16 C15 C10 120.14(10) . . ?
C16 C15 H15 119.9 . . ?
C13 C16 H16 119.2 . . ?
C15 C16 C13 121.62(10) . . ?
C15 C16 H16 119.2 . . ?
C7 C17 H17 119.3 . . ?
C18 C17 C7 121.43(10) . . ?
C18 C17 H17 119.3 . . ?
C17 C18 H18 120.1 . . ?
C17 C18 C19 119.74(10) . . ?
C19 C18 H18 120.1 . . ?
C18 C19 H19 120.1 . . ?
C20 C19 C18 119.84(10) . . ?
C20 C19 H19 120.1 . . ?
C6 C20 H20 119.9 . . ?
C19 C20 C6 120.12(10) . . ?
C19 C20 H20 119.9 . . ?
C1 C21 H21 120.1 . . ?
C1 C21 C22 119.75(11) . . ?
C22 C21 H21 120.1 . . ?
C4 C22 H22 119.8 . . ?
C21 C22 C4 120.44(11) . . ?
C21 C22 H22 119.8 . . ?
C24 C23 C8 123.91(9) . . ?
C26 C23 C8 109.23(9) . . ?
C26 C23 C24 126.75(9) . . ?
O2 C24 O3 121.96(9) . . ?
O2 C24 C23 124.46(9) . . ?
O3 C24 C23 113.55(9) . . ?
O3 C25 H25A 109.5 . . ?
O3 C25 H25B 109.5 . . ?
O3 C25 H25C 109.5 . . ?
H25A C25 H25B 109.5 . . ?
H25A C25 H25C 109.5 . . ?
H25B C25 H25C 109.5 . . ?
N2 C26 H26 123.6 . . ?
C23 C26 N2 112.88(9) . . ?
C23 C26 H26 123.6 . . ?
C9 C27 H27 119.2 . . ?
C28 C27 C9 121.52(10) . . ?
C28 C27 H27 119.2 . . ?
C27 C28 H28 115.7 . . ?
C27 C28 C29 128.51(11) . . ?
C29 C28 H28 115.7 . . ?
C30 C29 C28 123.12(11) . . ?
C34 C29 C28 118.60(10) . . ?
C34 C29 C30 118.27(11) . . ?
C29 C30 H30 119.9 . . ?
C31 C30 C29 120.25(12) . . ?
C31 C30 H30 119.9 . . ?
C30 C31 H31 119.7 . . ?
C32 C31 C30 120.56(13) . . ?
C32 C31 H31 119.7 . . ?
C31 C32 H32 120.0 . . ?
C31 C32 C33 119.97(12) . . ?
C33 C32 H32 120.0 . . ?
C32 C33 H33 120.1 . . ?
C32 C33 C34 119.80(12) . . ?
C34 C33 H33 120.1 . . ?
C29 C34 H34 119.4 . . ?
C33 C34 C29 121.14(12) . . ?
C33 C34 H34 119.4 . . ?

loop_
_geom_bond_atom_site_label_1
_geom_bond_atom_site_label_2
_geom_bond_distance
_geom_bond_site_symmetry_2
_geom_bond_publ_flag
O1 C5 1.2278(13) . ?
O2 C24 1.2270(13) . ?
O3 C24 1.3446(12) . ?
O3 C25 1.4458(13) . ?
N1 H1 0.8800 . ?
N1 C5 1.3609(13) . ?
N1 C6 1.4194(13) . ?
N2 C9 1.4833(13) . ?
N2 C10 1.4085(14) . ?
N2 C26 1.3643(13) . ?
C1 H1A 0.9500 . ?
C1 C2 1.3896(19) . ?
C1 C21 1.3831(19) . ?
C2 H2 0.9500 . ?
C2 C3 1.3892(16) . ?
C3 H3 0.9500 . ?
C3 C4 1.3925(16) . ?
C4 C5 1.4981(14) . ?
C4 C22 1.3921(15) . ?
C6 C7 1.4023(14) . ?
C6 C20 1.3971(14) . ?
C7 C8 1.5225(13) . ?
C7 C17 1.3981(14) . ?
C8 H8 1.0000 . ?
C8 C9 1.5646(14) . ?
C8 C23 1.5229(14) . ?
C9 H9 1.0000 . ?
C9 C27 1.5036(14) . ?
C10 C11 1.3983(15) . ?
C10 C15 1.3951(15) . ?
C11 H11 0.9500 . ?
C11 C12 1.3813(16) . ?
C12 H12 0.9500 . ?
C12 C13 1.3944(16) . ?
C13 C14 1.5079(16) . ?
C13 C16 1.3905(16) . ?
C14 H14A 0.9800 . ?
C14 H14B 0.9800 . ?
C14 H14C 0.9800 . ?
C15 H15 0.9500 . ?
C15 C16 1.3902(16) . ?
C16 H16 0.9500 . ?
C17 H17 0.9500 . ?
C17 C18 1.3883(15) . ?
C18 H18 0.9500 . ?
C18 C19 1.3940(15) . ?
C19 H19 0.9500 . ?
C19 C20 1.3875(15) . ?
C20 H20 0.9500 . ?
C21 H21 0.9500 . ?
C21 C22 1.3863(17) . ?
C22 H22 0.9500 . ?
C23 C24 1.4426(14) . ?
C23 C26 1.3487(15) . ?
C25 H25A 0.9800 . ?
C25 H25B 0.9800 . ?
C25 H25C 0.9800 . ?
C26 H26 0.9500 . ?
C27 H27 0.9500 . ?
C27 C28 1.3325(16) . ?
C28 H28 0.9500 . ?
C28 C29 1.4703(15) . ?
C29 C30 1.3965(17) . ?
C29 C34 1.3933(17) . ?
C30 H30 0.9500 . ?
C30 C31 1.3924(18) . ?
C31 H31 0.9500 . ?
C31 C32 1.377(2) . ?
C32 H32 0.9500 . ?
C32 C33 1.379(2) . ?
C33 H33 0.9500 . ?
C33 C34 1.3897(17) . ?
C34 H34 0.9500 . ?

loop_
_geom_torsion_atom_site_label_1
_geom_torsion_atom_site_label_2
_geom_torsion_atom_site_label_3
_geom_torsion_atom_site_label_4
_geom_torsion
_geom_torsion_site_symmetry_1
_geom_torsion_site_symmetry_2
_geom_torsion_site_symmetry_3
_geom_torsion_site_symmetry_4
_geom_torsion_publ_flag
N1 C6 C7 C8 10.53(14) . . . . ?
N1 C6 C7 C17 -171.99(9) . . . . ?
N1 C6 C20 C19 174.46(9) . . . . ?
N2 C9 C27 C28 -135.77(11) . . . . ?
N2 C10 C11 C12 -179.93(10) . . . . ?
N2 C10 C15 C16 179.46(10) . . . . ?
C1 C2 C3 C4 -0.99(18) . . . . ?
C1 C21 C22 C4 -0.99(17) . . . . ?
C2 C1 C21 C22 0.77(19) . . . . ?
C2 C3 C4 C5 -179.24(10) . . . . ?
C2 C3 C4 C22 0.76(16) . . . . ?
C3 C4 C5 O1 -154.90(10) . . . . ?
C3 C4 C5 N1 26.84(14) . . . . ?
C3 C4 C22 C21 0.22(16) . . . . ?
C5 N1 C6 C7 -138.84(10) . . . . ?
C5 N1 C6 C20 44.78(14) . . . . ?
C5 C4 C22 C21 -179.78(10) . . . . ?
C6 N1 C5 O1 7.09(16) . . . . ?
C6 N1 C5 C4 -174.67(9) . . . . ?
C6 C7 C8 C9 144.48(9) . . . . ?
C6 C7 C8 C23 -99.91(11) . . . . ?
C6 C7 C17 C18 -3.40(15) . . . . ?
C7 C6 C20 C19 -1.85(15) . . . . ?
C7 C8 C9 N2 104.54(9) . . . . ?
C7 C8 C9 C27 -134.33(9) . . . . ?
C7 C8 C23 C24 76.53(13) . . . . ?
C7 C8 C23 C26 -107.07(10) . . . . ?
C7 C17 C18 C19 -0.14(16) . . . . ?
C8 C7 C17 C18 174.10(9) . . . . ?
C8 C9 C27 C28 108.74(11) . . . . ?
C8 C23 C24 O2 -3.27(16) . . . . ?
C8 C23 C24 O3 174.49(9) . . . . ?
C8 C23 C26 N2 -4.70(13) . . . . ?
C9 N2 C10 C11 157.89(10) . . . . ?
C9 N2 C10 C15 -20.94(15) . . . . ?
C9 N2 C26 C23 -8.69(12) . . . . ?
C9 C8 C23 C24 -161.48(9) . . . . ?
C9 C8 C23 C26 14.92(11) . . . . ?
C9 C27 C28 C29 -175.24(10) . . . . ?
C10 N2 C9 C8 -158.08(9) . . . . ?
C10 N2 C9 C27 81.60(12) . . . . ?
C10 N2 C26 C23 166.82(10) . . . . ?
C10 C11 C12 C13 0.88(18) . . . . ?
C10 C15 C16 C13 0.08(18) . . . . ?
C11 C10 C15 C16 0.61(16) . . . . ?
C11 C12 C13 C14 -179.50(12) . . . . ?
C11 C12 C13 C16 -0.18(18) . . . . ?
C12 C13 C16 C15 -0.30(18) . . . . ?
C14 C13 C16 C15 179.01(12) . . . . ?
C15 C10 C11 C12 -1.08(16) . . . . ?
C17 C7 C8 C9 -32.94(13) . . . . ?
C17 C7 C8 C23 82.68(12) . . . . ?
C17 C18 C19 C20 2.77(15) . . . . ?
C18 C19 C20 C6 -1.79(15) . . . . ?
C20 C6 C7 C8 -173.10(9) . . . . ?
C20 C6 C7 C17 4.38(14) . . . . ?
C21 C1 C2 C3 0.22(19) . . . . ?
C22 C4 C5 O1 25.10(14) . . . . ?
C22 C4 C5 N1 -153.16(9) . . . . ?
C23 C8 C9 N2 -18.73(10) . . . . ?
C23 C8 C9 C27 102.40(9) . . . . ?
C24 C23 C26 N2 171.57(10) . . . . ?
C25 O3 C24 O2 3.72(14) . . . . ?
C25 O3 C24 C23 -174.11(9) . . . . ?
C26 N2 C9 C8 17.50(10) . . . . ?
C26 N2 C9 C27 -102.81(10) . . . . ?
C26 N2 C10 C11 -16.96(16) . . . . ?
C26 N2 C10 C15 164.21(10) . . . . ?
C26 C23 C24 O2 -179.03(11) . . . . ?
C26 C23 C24 O3 -1.26(15) . . . . ?
C27 C28 C29 C30 7.42(19) . . . . ?
C27 C28 C29 C34 -173.72(12) . . . . ?
C28 C29 C30 C31 178.16(12) . . . . ?
C28 C29 C34 C33 -179.28(11) . . . . ?
C29 C30 C31 C32 0.8(2) . . . . ?
C30 C29 C34 C33 -0.37(18) . . . . ?
C30 C31 C32 C33 0.2(2) . . . . ?
C31 C32 C33 C34 -1.3(2) . . . . ?
C32 C33 C34 C29 1.37(19) . . . . ?
C34 C29 C30 C31 -0.70(19) . . . . ?
